data_4003621
loop_
_publ_author_name
'Chotard, Florian'
'Sivchik, Vasily'
'Linnolahti, Mikko'
'Bochmann, Manfred'
'Romanov, Alexander S.'

_publ_section_title
;
 Mono- versus Bicyclic Carbene Metal Amide Photoemitters: Which Design
 Leads to the Best Performance?
;
_journal_name_full 'Chemistry of Materials'
_journal_paper_doi 10.1021/acs.chemmater.0c01769
_journal_year 2020
_chemical_formula_moiety 'C36 H45 Ag N2'
_chemical_formula_sum 'C36 H45 Ag N2'
_chemical_formula_weight 613.61
_space_group_crystal_system monoclinic
_space_group_IT_number 15
_space_group_name_Hall '-C 2yc'
_space_group_name_H-M_alt 'C 1 2/c 1'
_atom_sites_solution_hydrogens geom
_atom_sites_solution_primary direct
_audit_creation_date 2019-11-11
_audit_creation_method
;
Olex2 1.2
(compiled 2018.05.29 svn.r3508 for OlexSys, GUI svn.r5506)
;
_cell_angle_alpha 90
_cell_angle_beta 103.783(2)
_cell_angle_gamma 90
_cell_formula_units_Z 8
_cell_length_a 30.8829(5)
_cell_length_b 13.4632(2)
_cell_length_c 17.0861(3)
_cell_measurement_reflns_used 33154
_cell_measurement_temperature 99.99(10)
_cell_measurement_theta_max 30.9430
_cell_measurement_theta_min 2.1360
_cell_volume 6899.5(2)
_computing_cell_refinement 'CrysAlisPro 1.171.40.57a (Rigaku OD, 2019)'
_computing_data_collection 'CrysAlisPro 1.171.40.57a (Rigaku OD, 2019)'
_computing_data_reduction 'CrysAlisPro 1.171.40.57a (Rigaku OD, 2019)'
_computing_molecular_graphics 'Olex2 (Dolomanov et al., 2009)'
_computing_publication_material 'Olex2 (Dolomanov et al., 2009)'
_computing_structure_refinement 'ShelXL (Sheldrick, 2015)'
_computing_structure_solution 'SHELXT 2018/2 (Sheldrick, 2018)'
_diffrn_ambient_environment N~2~
_diffrn_ambient_temperature 99.99(10)
_diffrn_detector 'Hybrid Pixel Array Detector'
_diffrn_detector_area_resol_mean 10.0000
_diffrn_detector_type HyPix
_diffrn_measured_fraction_theta_full 0.999
_diffrn_measured_fraction_theta_max 0.999
_diffrn_measurement_details
;
List of Runs (angles in degrees, time in seconds):

  # Type    Start    End  Width  t~exp~   \w     \q     \k     \f   Frames
--------------------------------------------------------------------------
  1  \w    -30.00  16.00   0.50    2.53    --    4.95 -37.00  90.00   92
  2  \w     -6.00  21.00   0.50    2.53    --    4.95  77.00  90.00   54
  3  \w    -67.00  60.00   0.50    2.53    --    4.95   0.00   0.00  254
  4  \w     -7.00  45.00   0.50    2.53    --    4.95  57.00 -30.00  104
  5  \w    -47.00  20.00   0.50    2.53    --    4.95 -57.00 150.00  134
  6  \w    -17.00   9.00   0.50    2.53    --    4.95  77.00  30.00   52
  7  \w    -28.00  -2.00   0.50    2.53    --   -5.34  77.00-180.00   52
  8  \w    -14.00  16.00   0.50    2.53    --   -5.34 -77.00  30.00   60
  9  \w     -1.00  27.00   0.50    2.53    --   -5.34 -99.00 -30.00   56
;
_diffrn_measurement_device 'four-circle diffractometer'
_diffrn_measurement_device_type 'XtaLAB Synergy, Dualflex, HyPix'
_diffrn_measurement_method '\w scans'
_diffrn_orient_matrix_type 'CrysAlisPro convention (1999,Acta A55,543-557)'
_diffrn_orient_matrix_UB_11 0.0101876000
_diffrn_orient_matrix_UB_12 -0.0474695000
_diffrn_orient_matrix_UB_13 0.0022939000
_diffrn_orient_matrix_UB_21 -0.0208866000
_diffrn_orient_matrix_UB_22 -0.0227521000
_diffrn_orient_matrix_UB_23 -0.0013967000
_diffrn_orient_matrix_UB_31 -0.0044113000
_diffrn_orient_matrix_UB_32 -0.0018038000
_diffrn_orient_matrix_UB_33 -0.0426597000
_diffrn_radiation_monochromator mirror
_diffrn_radiation_probe x-ray
_diffrn_radiation_type MoK\a
_diffrn_radiation_wavelength 0.71073
_diffrn_reflns_av_R_equivalents 0.0358
_diffrn_reflns_av_unetI/netI 0.0194
_diffrn_reflns_Laue_measured_fraction_full 0.999
_diffrn_reflns_Laue_measured_fraction_max 0.999
_diffrn_reflns_limit_h_max 37
_diffrn_reflns_limit_h_min -38
_diffrn_reflns_limit_k_max 16
_diffrn_reflns_limit_k_min -16
_diffrn_reflns_limit_l_max 21
_diffrn_reflns_limit_l_min -19
_diffrn_reflns_number 44233
_diffrn_reflns_point_group_measured_fraction_full 0.999
_diffrn_reflns_point_group_measured_fraction_max 0.999
_diffrn_reflns_theta_full 25.242
_diffrn_reflns_theta_max 26.000
_diffrn_reflns_theta_min 1.964
_diffrn_source 'micro-focus sealed X-ray tube'
_diffrn_source_type 'PhotonJet (Mo) X-ray Source'
_exptl_absorpt_coefficient_mu 0.608
_exptl_absorpt_correction_T_max 1.00000
_exptl_absorpt_correction_T_min 0.81953
_exptl_absorpt_correction_type multi-scan
_exptl_absorpt_process_details
;
CrysAlisPro 1.171.40.57a (Rigaku Oxford Diffraction, 2019)
Empirical absorption correction using spherical harmonics,
 implemented in SCALE3 ABSPACK scaling algorithm.
;
_exptl_crystal_colour 'pale yellow'
_exptl_crystal_density_diffrn 1.181
_exptl_crystal_description block
_exptl_crystal_F_000 2576
_exptl_crystal_size_max 0.78
_exptl_crystal_size_mid 0.64
_exptl_crystal_size_min 0.38
_refine_diff_density_max 0.614
_refine_diff_density_min -0.472
_refine_diff_density_rms 0.077
_refine_ls_extinction_method none
_refine_ls_goodness_of_fit_ref 1.184
_refine_ls_hydrogen_treatment constr
_refine_ls_matrix_type full
_refine_ls_number_parameters 360
_refine_ls_number_reflns 6783
_refine_ls_number_restraints 0
_refine_ls_restrained_S_all 1.184
_refine_ls_R_factor_all 0.0376
_refine_ls_R_factor_gt 0.0362
_refine_ls_shift/su_max 0.002
_refine_ls_shift/su_mean 0.000
_refine_ls_structure_factor_coef Fsqd
_refine_ls_weighting_details 'w=1/[\s^2^(Fo^2^)+41.8856P] where P=(Fo^2^+2Fc^2^)/3'
_refine_ls_weighting_scheme calc
_refine_ls_wR_factor_gt 0.0839
_refine_ls_wR_factor_ref 0.0845
_reflns_Friedel_coverage 0.000
_reflns_number_gt 6505
_reflns_number_total 6783
_reflns_threshold_expression 'I > 2\s(I)'
_cod_data_source_file cm0c01769_si_003.cif
_cod_data_source_block BiCAACAgCz
_cod_database_code 4003621
_shelx_shelxl_version_number 2018/3
_chemical_oxdiff_formula C32H35N2AgCl
_chemical_oxdiff_usercomment 'DCM/hexane, layering, -20 deg; 100K'
_shelx_space_group_comment
;
The symmetry employed for this shelxl refinement is uniquely defined
by the following loop, which should always be used as a source of
symmetry information in preference to the above space-group names.
They are only intended as comments.
;
_shelx_estimated_absorpt_t_max 0.802
_shelx_estimated_absorpt_t_min 0.649
_diffrn_oxdiff_digest_frames
;
017f03e5e0a585b0efe5c1562dfc91a1100002662b2
;
_reflns_odcompleteness_completeness 99.95
_reflns_odcompleteness_iscentric 1
_reflns_odcompleteness_theta 26.32
_olex2_refinement_description
;
1. Fixed Uiso
 At 1.2 times of:
  All C(H) groups, All C(H,H) groups
 At 1.5 times of:
  All C(H,H,H) groups
2.a Ternary CH refined with riding coordinates:
 C12(H12), C15(H15), C20(H20), C22(H22)
2.b Secondary CH2 refined with riding coordinates:
 C3(H3A,H3B), C4(H4A,H4B), C19(H19A,H19B)
2.c Aromatic/amide H refined with riding coordinates:
 C8(H8), C9(H9), C10(H10), C26(H26), C27(H27), C28(H28), C29(H29), C35(H35),
 C34(H34), C33(H33), C32(H32)
2.d Idealised Me refined as rotating group:
 C13(H13A,H13B,H13C), C14(H14A,H14B,H14C), C16(H16A,H16B,H16C), C17(H17A,H17B,
 H17C), C18(H18A,H18B,H18C), C21(H21A,H21B,H21C), C23(H23A,H23B,H23C), C24(H24A,
 H24B,H24C)
;
_olex2_submission_special_instructions 'No special instructions were received'
_oxdiff_exptl_absorpt_empirical_details
;
Empirical correction (ABSPACK) includes:
- Absorption correction using spherical harmonics
- Frame scaling
;
_oxdiff_exptl_absorpt_empirical_full_max 1.217
_oxdiff_exptl_absorpt_empirical_full_min 0.815

loop_
_space_group_symop_operation_xyz
'x, y, z'
'-x, y, -z+1/2'
'x+1/2, y+1/2, z'
'-x+1/2, y+1/2, -z+1/2'
'-x, -y, -z'
'x, -y, z-1/2'
'-x+1/2, -y+1/2, -z'
'x+1/2, -y+1/2, z-1/2'

loop_
_atom_site_label
_atom_site_type_symbol
_atom_site_fract_x
_atom_site_fract_y
_atom_site_fract_z
_atom_site_U_iso_or_equiv
_atom_site_adp_type
_atom_site_occupancy
_atom_site_site_symmetry_order
_atom_site_calc_flag
_atom_site_refinement_flags_posn
_atom_site_refinement_flags_adp
_atom_site_refinement_flags_occupancy
_atom_site_disorder_assembly
_atom_site_disorder_group
Ag1 Ag 0.33249(2) 0.62516(2) 0.10184(2) 0.01503(7) Uani 1 1 d . . . . .
N1 N 0.37222(7) 0.53451(17) -0.02344(13) 0.0136(5) Uani 1 1 d . . . . .
N2 N 0.32613(8) 0.71125(19) 0.19860(14) 0.0183(5) Uani 1 1 d . . . . .
C1 C 0.33494(9) 0.5449(2) -0.00093(16) 0.0137(5) Uani 1 1 d . . . . .
C2 C 0.29584(9) 0.4969(2) -0.05883(16) 0.0143(5) Uani 1 1 d . . . . .
C3 C 0.29369(9) 0.5436(2) -0.14322(16) 0.0157(6) Uani 1 1 d . . . . .
H3A H 0.268995 0.512927 -0.183759 0.019 Uiso 1 1 calc R . . . .
H3B H 0.287672 0.615692 -0.141521 0.019 Uiso 1 1 calc R . . . .
C4 C 0.33818(9) 0.5270(2) -0.16798(16) 0.0169(6) Uani 1 1 d . . . . .
H4A H 0.332929 0.485625 -0.217251 0.020 Uiso 1 1 calc R . . . .
H4B H 0.350429 0.591677 -0.179968 0.020 Uiso 1 1 calc R . . . .
C5 C 0.37175(9) 0.4750(2) -0.09922(16) 0.0147(6) Uani 1 1 d . . . . .
C6 C 0.41275(9) 0.5832(2) 0.02327(16) 0.0154(6) Uani 1 1 d . . . . .
C7 C 0.44131(9) 0.5302(2) 0.08544(16) 0.0166(6) Uani 1 1 d . . . . .
C8 C 0.47770(10) 0.5810(2) 0.13199(18) 0.0214(6) Uani 1 1 d . . . . .
H8 H 0.497203 0.547087 0.175117 0.026 Uiso 1 1 calc R . . . .
C9 C 0.48640(10) 0.6795(2) 0.11742(19) 0.0238(7) Uani 1 1 d . . . . .
H9 H 0.511646 0.712267 0.149768 0.029 Uiso 1 1 calc R . . . .
C10 C 0.45777(10) 0.7296(2) 0.05508(19) 0.0237(7) Uani 1 1 d . . . . .
H10 H 0.463826 0.796844 0.044758 0.028 Uiso 1 1 calc R . . . .
C11 C 0.42014(10) 0.6833(2) 0.00696(17) 0.0180(6) Uani 1 1 d . . . . .
C12 C 0.38944(10) 0.7437(2) -0.05875(18) 0.0206(6) Uani 1 1 d . . . . .
H12 H 0.362613 0.702381 -0.082511 0.025 Uiso 1 1 calc R . . . .
C13 C 0.41282(11) 0.7697(3) -0.1263(2) 0.0289(7) Uani 1 1 d . . . . .
H13A H 0.439313 0.810008 -0.104097 0.043 Uiso 1 1 calc GR . . . .
H13B H 0.392297 0.807180 -0.168569 0.043 Uiso 1 1 calc GR . . . .
H13C H 0.421712 0.708378 -0.149162 0.043 Uiso 1 1 calc GR . . . .
C14 C 0.37383(11) 0.8383(2) -0.0241(2) 0.0264(7) Uani 1 1 d . . . . .
H14A H 0.361423 0.821203 0.021894 0.040 Uiso 1 1 calc GR . . . .
H14B H 0.350894 0.871037 -0.065641 0.040 Uiso 1 1 calc GR . . . .
H14C H 0.399198 0.883396 -0.006268 0.040 Uiso 1 1 calc GR . . . .
C15 C 0.43344(10) 0.4231(2) 0.10468(17) 0.0191(6) Uani 1 1 d . . . . .
H15 H 0.409606 0.396388 0.059333 0.023 Uiso 1 1 calc R . . . .
C16 C 0.41642(11) 0.4155(3) 0.18183(19) 0.0286(7) Uani 1 1 d . . . . .
H16A H 0.439329 0.440304 0.227631 0.043 Uiso 1 1 calc GR . . . .
H16B H 0.409759 0.346013 0.191272 0.043 Uiso 1 1 calc GR . . . .
H16C H 0.389288 0.455463 0.175858 0.043 Uiso 1 1 calc GR . . . .
C17 C 0.47522(11) 0.3584(2) 0.1112(2) 0.0282(7) Uani 1 1 d . . . . .
H17A H 0.486725 0.367645 0.062973 0.042 Uiso 1 1 calc GR . . . .
H17B H 0.467462 0.288460 0.115802 0.042 Uiso 1 1 calc GR . . . .
H17C H 0.498081 0.378039 0.159013 0.042 Uiso 1 1 calc GR . . . .
C18 C 0.41764(10) 0.4659(2) -0.11486(18) 0.0200(6) Uani 1 1 d . . . . .
H18A H 0.429450 0.532239 -0.120905 0.030 Uiso 1 1 calc GR . . . .
H18B H 0.415853 0.427667 -0.164356 0.030 Uiso 1 1 calc GR . . . .
H18C H 0.437443 0.431731 -0.069466 0.030 Uiso 1 1 calc GR . . . .
C19 C 0.35203(9) 0.3732(2) -0.08750(17) 0.0163(6) Uani 1 1 d . . . . .
H19A H 0.373113 0.336405 -0.044516 0.020 Uiso 1 1 calc R . . . .
H19B H 0.347805 0.334341 -0.137971 0.020 Uiso 1 1 calc R . . . .
C20 C 0.30665(9) 0.3841(2) -0.06434(16) 0.0154(6) Uani 1 1 d . . . . .
H20 H 0.283121 0.354469 -0.108758 0.018 Uiso 1 1 calc R . . . .
C21 C 0.30719(10) 0.3258(2) 0.01274(18) 0.0211(6) Uani 1 1 d . . . . .
H21A H 0.329750 0.353973 0.057504 0.032 Uiso 1 1 calc GR . . . .
H21B H 0.314347 0.256088 0.005125 0.032 Uiso 1 1 calc GR . . . .
H21C H 0.277811 0.330012 0.024978 0.032 Uiso 1 1 calc GR . . . .
C22 C 0.25190(9) 0.5149(2) -0.03170(17) 0.0170(6) Uani 1 1 d . . . . .
H22 H 0.257440 0.494748 0.026173 0.020 Uiso 1 1 calc R . . . .
C23 C 0.21214(10) 0.4542(3) -0.07831(19) 0.0247(7) Uani 1 1 d . . . . .
H23A H 0.205010 0.474042 -0.135136 0.037 Uiso 1 1 calc GR . . . .
H23B H 0.186297 0.466405 -0.055687 0.037 Uiso 1 1 calc GR . . . .
H23C H 0.219660 0.383404 -0.073958 0.037 Uiso 1 1 calc GR . . . .
C24 C 0.23852(10) 0.6249(2) -0.03672(19) 0.0228(6) Uani 1 1 d . . . . .
H24A H 0.265182 0.666035 -0.018372 0.034 Uiso 1 1 calc GR . . . .
H24B H 0.217781 0.637015 -0.002370 0.034 Uiso 1 1 calc GR . . . .
H24C H 0.224048 0.641821 -0.092608 0.034 Uiso 1 1 calc GR . . . .
C25 C 0.28721(10) 0.7237(2) 0.22409(17) 0.0202(6) Uani 1 1 d . . . . .
C26 C 0.24815(11) 0.6662(3) 0.20453(18) 0.0261(7) Uani 1 1 d . . . . .
H26 H 0.245763 0.611466 0.168630 0.031 Uiso 1 1 calc R . . . .
C27 C 0.21334(11) 0.6908(3) 0.23858(19) 0.0323(8) Uani 1 1 d . . . . .
H27 H 0.186819 0.652316 0.225600 0.039 Uiso 1 1 calc R . . . .
C28 C 0.21593(12) 0.7705(3) 0.29142(19) 0.0344(9) Uani 1 1 d . . . . .
H28 H 0.191364 0.785377 0.313924 0.041 Uiso 1 1 calc R . . . .
C29 C 0.25394(13) 0.8281(3) 0.31134(19) 0.0316(8) Uani 1 1 d . . . . .
H29 H 0.255593 0.882539 0.347298 0.038 Uiso 1 1 calc R . . . .
C30 C 0.29026(12) 0.8054(2) 0.27786(18) 0.0247(7) Uani 1 1 d . . . . .
C36 C 0.35442(11) 0.7860(2) 0.23497(18) 0.0227(6) Uani 1 1 d . . . . .
C35 C 0.39801(13) 0.8039(3) 0.2288(2) 0.0345(8) Uani 1 1 d . . . . .
H35 H 0.411396 0.763903 0.195230 0.041 Uiso 1 1 calc R . . . .
C34 C 0.42114(17) 0.8815(4) 0.2728(3) 0.0632(14) Uani 1 1 d . . . . .
H34 H 0.451076 0.894133 0.270476 0.076 Uiso 1 1 calc R . . . .
C33 C 0.4008(2) 0.9422(4) 0.3211(4) 0.0749(18) Uani 1 1 d . . . . .
H33 H 0.417112 0.996019 0.349858 0.090 Uiso 1 1 calc R . . . .
C32 C 0.35786(17) 0.9252(3) 0.3277(3) 0.0520(11) Uani 1 1 d . . . . .
H32 H 0.344701 0.966250 0.360847 0.062 Uiso 1 1 calc R . . . .
C31 C 0.33387(12) 0.8461(2) 0.28449(19) 0.0277(7) Uani 1 1 d . . . . .

loop_
_atom_site_aniso_label
_atom_site_aniso_U_11
_atom_site_aniso_U_22
_atom_site_aniso_U_33
_atom_site_aniso_U_23
_atom_site_aniso_U_13
_atom_site_aniso_U_12
Ag1 0.01564(11) 0.01725(11) 0.01246(11) -0.00223(8) 0.00386(8) 0.00151(8)
N1 0.0131(11) 0.0155(12) 0.0124(11) -0.0017(9) 0.0031(9) 0.0001(9)
N2 0.0231(13) 0.0190(13) 0.0124(11) -0.0025(10) 0.0035(10) 0.0043(10)
C1 0.0149(13) 0.0116(13) 0.0138(13) 0.0023(10) 0.0016(10) 0.0018(10)
C2 0.0125(13) 0.0160(14) 0.0142(13) 0.0005(11) 0.0031(10) -0.0011(11)
C3 0.0135(13) 0.0179(14) 0.0150(13) 0.0029(11) 0.0018(10) 0.0011(11)
C4 0.0158(14) 0.0220(15) 0.0131(13) 0.0008(11) 0.0037(11) -0.0011(11)
C5 0.0141(13) 0.0184(14) 0.0111(12) -0.0032(11) 0.0022(10) 0.0002(11)
C6 0.0132(13) 0.0191(14) 0.0146(13) -0.0045(11) 0.0051(11) -0.0007(11)
C7 0.0147(13) 0.0217(15) 0.0136(13) -0.0031(11) 0.0040(11) 0.0001(11)
C8 0.0138(14) 0.0306(17) 0.0196(15) -0.0050(13) 0.0033(11) 0.0015(12)
C9 0.0139(14) 0.0295(17) 0.0273(16) -0.0101(13) 0.0031(12) -0.0049(12)
C10 0.0187(15) 0.0215(16) 0.0313(17) -0.0062(13) 0.0070(13) -0.0045(12)
C11 0.0173(14) 0.0193(15) 0.0187(14) -0.0011(12) 0.0071(11) -0.0016(12)
C12 0.0169(14) 0.0178(15) 0.0266(16) 0.0022(12) 0.0040(12) -0.0024(12)
C13 0.0276(17) 0.0308(18) 0.0288(17) 0.0047(14) 0.0079(14) 0.0003(14)
C14 0.0248(16) 0.0205(16) 0.0332(18) 0.0006(13) 0.0056(14) 0.0011(13)
C15 0.0162(14) 0.0211(15) 0.0173(14) 0.0003(12) -0.0010(11) -0.0002(12)
C16 0.0294(17) 0.0344(19) 0.0218(16) 0.0084(14) 0.0059(13) 0.0052(15)
C17 0.0259(17) 0.0194(16) 0.0370(18) -0.0026(14) 0.0028(14) 0.0064(13)
C18 0.0170(14) 0.0265(16) 0.0183(14) -0.0048(12) 0.0076(11) 0.0002(12)
C19 0.0170(13) 0.0161(14) 0.0157(13) -0.0029(11) 0.0037(11) 0.0021(11)
C20 0.0160(13) 0.0142(14) 0.0158(13) -0.0014(11) 0.0036(11) -0.0033(11)
C21 0.0238(15) 0.0158(14) 0.0250(16) 0.0056(12) 0.0084(12) -0.0007(12)
C22 0.0143(13) 0.0197(15) 0.0176(13) 0.0009(11) 0.0049(11) -0.0003(11)
C23 0.0160(14) 0.0293(17) 0.0279(16) -0.0016(14) 0.0034(12) -0.0035(13)
C24 0.0170(14) 0.0252(16) 0.0264(16) -0.0006(13) 0.0054(12) 0.0070(13)
C25 0.0256(16) 0.0232(16) 0.0112(13) 0.0028(11) 0.0032(11) 0.0102(13)
C26 0.0254(16) 0.0365(19) 0.0161(14) 0.0027(13) 0.0044(12) 0.0054(14)
C27 0.0239(17) 0.053(2) 0.0187(16) 0.0082(15) 0.0020(13) 0.0093(16)
C28 0.0331(19) 0.054(2) 0.0191(16) 0.0148(16) 0.0123(14) 0.0242(18)
C29 0.053(2) 0.0283(18) 0.0160(15) 0.0053(13) 0.0135(15) 0.0261(17)
C30 0.0387(19) 0.0214(16) 0.0135(14) 0.0027(12) 0.0050(13) 0.0135(14)
C36 0.0310(17) 0.0172(15) 0.0183(14) 0.0009(12) 0.0026(12) 0.0024(13)
C35 0.039(2) 0.0304(19) 0.0346(19) -0.0056(15) 0.0093(16) -0.0076(16)
C34 0.059(3) 0.054(3) 0.081(3) -0.031(3) 0.024(3) -0.036(2)
C33 0.086(4) 0.056(3) 0.089(4) -0.049(3) 0.033(3) -0.038(3)
C32 0.072(3) 0.031(2) 0.057(3) -0.022(2) 0.024(2) -0.009(2)
C31 0.047(2) 0.0159(15) 0.0206(15) -0.0007(12) 0.0087(14) 0.0046(14)

loop_
_atom_type_symbol
_atom_type_description
_atom_type_scat_dispersion_real
_atom_type_scat_dispersion_imag
_atom_type_scat_source
C C 0.0033 0.0016 'International Tables Vol C Tables 4.2.6.8 and 6.1.1.4'
H H 0.0000 0.0000 'International Tables Vol C Tables 4.2.6.8 and 6.1.1.4'
Ag Ag -0.8971 1.1015 'International Tables Vol C Tables 4.2.6.8 and 6.1.1.4'
N N 0.0061 0.0033 'International Tables Vol C Tables 4.2.6.8 and 6.1.1.4'

loop_
_geom_angle_atom_site_label_1
_geom_angle_atom_site_label_2
_geom_angle_atom_site_label_3
_geom_angle
_geom_angle_site_symmetry_1
_geom_angle_site_symmetry_3
_geom_angle_publ_flag
N2 Ag1 C1 175.61(10) . . ?
C1 N1 C5 118.5(2) . . ?
C1 N1 C6 119.3(2) . . ?
C6 N1 C5 122.2(2) . . ?
C25 N2 Ag1 125.1(2) . . ?
C36 N2 Ag1 126.8(2) . . ?
C36 N2 C25 105.9(2) . . ?
N1 C1 Ag1 121.1(2) . . ?
N1 C1 C2 112.6(2) . . ?
C2 C1 Ag1 126.21(19) . . ?
C1 C2 C3 106.5(2) . . ?
C1 C2 C20 107.8(2) . . ?
C1 C2 C22 110.9(2) . . ?
C3 C2 C20 107.4(2) . . ?
C22 C2 C3 111.4(2) . . ?
C22 C2 C20 112.5(2) . . ?
C4 C3 C2 110.5(2) . . ?
C5 C4 C3 109.7(2) . . ?
N1 C5 C4 106.2(2) . . ?
N1 C5 C19 106.5(2) . . ?
C18 C5 N1 112.0(2) . . ?
C18 C5 C4 113.1(2) . . ?
C18 C5 C19 111.7(2) . . ?
C19 C5 C4 106.9(2) . . ?
C7 C6 N1 119.0(3) . . ?
C7 C6 C11 122.3(3) . . ?
C11 C6 N1 118.5(2) . . ?
C6 C7 C15 123.0(3) . . ?
C8 C7 C6 117.4(3) . . ?
C8 C7 C15 119.6(3) . . ?
C9 C8 C7 122.1(3) . . ?
C10 C9 C8 119.1(3) . . ?
C9 C10 C11 121.5(3) . . ?
C6 C11 C12 123.8(3) . . ?
C10 C11 C6 117.5(3) . . ?
C10 C11 C12 118.7(3) . . ?
C11 C12 C13 110.7(2) . . ?
C11 C12 C14 111.0(3) . . ?
C14 C12 C13 110.3(3) . . ?
C7 C15 C16 110.9(3) . . ?
C7 C15 C17 112.4(3) . . ?
C16 C15 C17 110.7(3) . . ?
C5 C19 C20 111.1(2) . . ?
C19 C20 C2 109.0(2) . . ?
C21 C20 C2 113.9(2) . . ?
C21 C20 C19 110.2(2) . . ?
C23 C22 C2 114.3(2) . . ?
C23 C22 C24 108.3(2) . . ?
C24 C22 C2 112.1(2) . . ?
N2 C25 C26 128.3(3) . . ?
N2 C25 C30 111.6(3) . . ?
C26 C25 C30 120.1(3) . . ?
C27 C26 C25 118.6(3) . . ?
C26 C27 C28 121.9(4) . . ?
C29 C28 C27 120.5(3) . . ?
C28 C29 C30 119.4(3) . . ?
C25 C30 C31 105.3(3) . . ?
C29 C30 C25 119.6(3) . . ?
C29 C30 C31 135.2(3) . . ?
N2 C36 C35 127.6(3) . . ?
N2 C36 C31 111.0(3) . . ?
C35 C36 C31 121.4(3) . . ?
C34 C35 C36 118.1(4) . . ?
C35 C34 C33 120.7(4) . . ?
C32 C33 C34 121.5(4) . . ?
C33 C32 C31 118.8(4) . . ?
C36 C31 C30 106.2(3) . . ?
C32 C31 C30 134.5(3) . . ?
C32 C31 C36 119.3(4) . . ?

loop_
_geom_bond_atom_site_label_1
_geom_bond_atom_site_label_2
_geom_bond_distance
_geom_bond_site_symmetry_2
_geom_bond_publ_flag
Ag1 N2 2.066(2) . ?
Ag1 C1 2.078(3) . ?
N1 C1 1.305(4) . ?
N1 C5 1.520(3) . ?
N1 C6 1.469(3) . ?
N2 C25 1.383(4) . ?
N2 C36 1.380(4) . ?
C1 C2 1.512(4) . ?
C2 C3 1.560(4) . ?
C2 C20 1.563(4) . ?
C2 C22 1.554(4) . ?
C3 C4 1.547(4) . ?
C4 C5 1.538(4) . ?
C5 C18 1.508(4) . ?
C5 C19 1.532(4) . ?
C6 C7 1.403(4) . ?
C6 C11 1.405(4) . ?
C7 C8 1.391(4) . ?
C7 C15 1.511(4) . ?
C8 C9 1.388(5) . ?
C9 C10 1.386(5) . ?
C10 C11 1.400(4) . ?
C11 C12 1.521(4) . ?
C12 C13 1.540(4) . ?
C12 C14 1.531(4) . ?
C15 C16 1.535(4) . ?
C15 C17 1.539(4) . ?
C19 C20 1.551(4) . ?
C20 C21 1.530(4) . ?
C22 C23 1.531(4) . ?
C22 C24 1.534(4) . ?
C25 C26 1.405(5) . ?
C25 C30 1.422(4) . ?
C26 C27 1.379(5) . ?
C27 C28 1.392(5) . ?
C28 C29 1.380(6) . ?
C29 C30 1.409(5) . ?
C30 C31 1.434(5) . ?
C36 C35 1.396(5) . ?
C36 C31 1.425(4) . ?
C35 C34 1.383(5) . ?
C34 C33 1.411(7) . ?
C33 C32 1.376(7) . ?
C32 C31 1.401(5) . ?

loop_
_geom_torsion_atom_site_label_1
_geom_torsion_atom_site_label_2
_geom_torsion_atom_site_label_3
_geom_torsion_atom_site_label_4
_geom_torsion
_geom_torsion_site_symmetry_1
_geom_torsion_site_symmetry_2
_geom_torsion_site_symmetry_3
_geom_torsion_site_symmetry_4
_geom_torsion_publ_flag
Ag1 N2 C25 C26 16.3(4) . . . . ?
Ag1 N2 C25 C30 -165.04(19) . . . . ?
Ag1 N2 C36 C35 -17.1(5) . . . . ?
Ag1 N2 C36 C31 164.4(2) . . . . ?
Ag1 C1 C2 C3 121.3(2) . . . . ?
Ag1 C1 C2 C20 -123.7(2) . . . . ?
Ag1 C1 C2 C22 -0.1(3) . . . . ?
N1 C1 C2 C3 -56.2(3) . . . . ?
N1 C1 C2 C20 58.8(3) . . . . ?
N1 C1 C2 C22 -177.6(2) . . . . ?
N1 C5 C19 C20 52.6(3) . . . . ?
N1 C6 C7 C8 -175.6(2) . . . . ?
N1 C6 C7 C15 2.7(4) . . . . ?
N1 C6 C11 C10 176.7(3) . . . . ?
N1 C6 C11 C12 -2.4(4) . . . . ?
N2 C25 C26 C27 178.5(3) . . . . ?
N2 C25 C30 C29 -178.7(3) . . . . ?
N2 C25 C30 C31 0.8(3) . . . . ?
N2 C36 C35 C34 -177.8(4) . . . . ?
N2 C36 C31 C30 0.0(3) . . . . ?
N2 C36 C31 C32 178.9(3) . . . . ?
C1 N1 C5 C4 58.7(3) . . . . ?
C1 N1 C5 C18 -177.3(2) . . . . ?
C1 N1 C5 C19 -54.9(3) . . . . ?
C1 N1 C6 C7 92.5(3) . . . . ?
C1 N1 C6 C11 -83.9(3) . . . . ?
C1 C2 C3 C4 57.6(3) . . . . ?
C1 C2 C20 C19 -54.6(3) . . . . ?
C1 C2 C20 C21 69.0(3) . . . . ?
C1 C2 C22 C23 -170.0(2) . . . . ?
C1 C2 C22 C24 66.3(3) . . . . ?
C2 C3 C4 C5 -3.4(3) . . . . ?
C3 C2 C20 C19 59.9(3) . . . . ?
C3 C2 C20 C21 -176.5(2) . . . . ?
C3 C2 C22 C23 71.6(3) . . . . ?
C3 C2 C22 C24 -52.1(3) . . . . ?
C3 C4 C5 N1 -50.6(3) . . . . ?
C3 C4 C5 C18 -173.8(2) . . . . ?
C3 C4 C5 C19 62.8(3) . . . . ?
C4 C5 C19 C20 -60.6(3) . . . . ?
C5 N1 C1 Ag1 -179.97(18) . . . . ?
C5 N1 C1 C2 -2.3(3) . . . . ?
C5 N1 C6 C7 -89.6(3) . . . . ?
C5 N1 C6 C11 94.0(3) . . . . ?
C5 C19 C20 C2 -1.0(3) . . . . ?
C5 C19 C20 C21 -126.7(2) . . . . ?
C6 N1 C1 Ag1 -2.0(3) . . . . ?
C6 N1 C1 C2 175.6(2) . . . . ?
C6 N1 C5 C4 -119.1(3) . . . . ?
C6 N1 C5 C18 4.8(4) . . . . ?
C6 N1 C5 C19 127.2(3) . . . . ?
C6 C7 C8 C9 -1.2(4) . . . . ?
C6 C7 C15 C16 -105.4(3) . . . . ?
C6 C7 C15 C17 130.2(3) . . . . ?
C6 C11 C12 C13 -112.5(3) . . . . ?
C6 C11 C12 C14 124.7(3) . . . . ?
C7 C6 C11 C10 0.5(4) . . . . ?
C7 C6 C11 C12 -178.7(3) . . . . ?
C7 C8 C9 C10 0.6(5) . . . . ?
C8 C7 C15 C16 72.9(3) . . . . ?
C8 C7 C15 C17 -51.5(4) . . . . ?
C8 C9 C10 C11 0.5(5) . . . . ?
C9 C10 C11 C6 -1.0(4) . . . . ?
C9 C10 C11 C12 178.2(3) . . . . ?
C10 C11 C12 C13 68.4(4) . . . . ?
C10 C11 C12 C14 -54.5(4) . . . . ?
C11 C6 C7 C8 0.6(4) . . . . ?
C11 C6 C7 C15 179.0(3) . . . . ?
C15 C7 C8 C9 -179.6(3) . . . . ?
C18 C5 C19 C20 175.2(2) . . . . ?
C20 C2 C3 C4 -57.7(3) . . . . ?
C20 C2 C22 C23 -49.1(3) . . . . ?
C20 C2 C22 C24 -172.8(2) . . . . ?
C22 C2 C3 C4 178.6(2) . . . . ?
C22 C2 C20 C19 -177.2(2) . . . . ?
C22 C2 C20 C21 -53.6(3) . . . . ?
C25 N2 C36 C35 179.0(3) . . . . ?
C25 N2 C36 C31 0.5(3) . . . . ?
C25 C26 C27 C28 -0.1(5) . . . . ?
C25 C30 C31 C36 -0.5(3) . . . . ?
C25 C30 C31 C32 -179.1(4) . . . . ?
C26 C25 C30 C29 0.1(4) . . . . ?
C26 C25 C30 C31 179.7(3) . . . . ?
C26 C27 C28 C29 0.2(5) . . . . ?
C27 C28 C29 C30 -0.2(5) . . . . ?
C28 C29 C30 C25 0.0(4) . . . . ?
C28 C29 C30 C31 -179.4(3) . . . . ?
C29 C30 C31 C36 179.0(3) . . . . ?
C29 C30 C31 C32 0.3(7) . . . . ?
C30 C25 C26 C27 -0.1(4) . . . . ?
C36 N2 C25 C26 -179.5(3) . . . . ?
C36 N2 C25 C30 -0.8(3) . . . . ?
C36 C35 C34 C33 -1.4(8) . . . . ?
C35 C36 C31 C30 -178.7(3) . . . . ?
C35 C36 C31 C32 0.2(5) . . . . ?
C35 C34 C33 C32 1.5(10) . . . . ?
C34 C33 C32 C31 -0.6(9) . . . . ?
C33 C32 C31 C30 178.3(5) . . . . ?
C33 C32 C31 C36 -0.2(7) . . . . ?
C31 C36 C35 C34 0.6(6) . . . . ?
